data_4088933
loop_
_publ_author_name
'Chan, Ka Wing'
'Bai, Wei'
'Lee, Kui Fun'
'Lee, Ka-Ho'
'Sung, Herman H. Y.'
'Williams, Ian D.'
'Lin, Zhenyang'
'Jia, Guochen'

_publ_section_title
;
 Synthesis of Rhenium Vinylidene and Carbyne Complexes from Reactions of
 [Re(dppm)3]I with Terminal Alkynes and Alkynols
;
_journal_issue 20
_journal_name_full Organometallics
_journal_page_first 3520
_journal_paper_doi 10.1021/acs.organomet.6b00568
_journal_volume 35
_journal_year 2016
_chemical_formula_moiety 'C58 H50 I P4 Re, 0.15(C H2 Cl2), 0.4(C4 H10 O)'
_chemical_formula_sum 'C59.75 H54.3 Cl0.3 I O0.4 P4 Re'
_chemical_formula_weight 1226.34
_space_group_crystal_system orthorhombic
_space_group_IT_number 56
_space_group_name_Hall '-P 2ab 2ac'
_space_group_name_H-M_alt 'P c c n'
_atom_sites_solution_hydrogens geom
_atom_sites_solution_primary direct
_audit_creation_date 2016-04-13
_audit_creation_method
;
Olex2 1.2
(compiled 2016.02.19 svn.r3266 for OlexSys, GUI svn.r5155)
;
_cell_angle_alpha 90
_cell_angle_beta 90
_cell_angle_gamma 90
_cell_formula_units_Z 8
_cell_length_a 25.87836(19)
_cell_length_b 23.55001(14)
_cell_length_c 18.77362(12)
_cell_measurement_reflns_used 20634
_cell_measurement_temperature 99.97(11)
_cell_measurement_theta_max 75.4530
_cell_measurement_theta_min 4.7620
_cell_volume 11441.31(13)
_computing_cell_refinement
;
CrysAlisPro, Agilent Technologies,
Version 1.171.37.35 (release 13-08-2014 CrysAlis171 .NET)
(compiled Aug 13 2014,18:06:01)
;
_computing_data_collection
;
CrysAlisPro, Agilent Technologies,
Version 1.171.37.35 (release 13-08-2014 CrysAlis171 .NET)
(compiled Aug 13 2014,18:06:01)
;
_computing_data_reduction
;
CrysAlisPro, Agilent Technologies,
Version 1.171.37.35 (release 13-08-2014 CrysAlis171 .NET)
(compiled Aug 13 2014,18:06:01)
;
_computing_molecular_graphics 'Olex2 (Dolomanov et al., 2009)'
_computing_publication_material 'Olex2 (Dolomanov et al., 2009)'
_computing_structure_refinement 'ShelXL (Sheldrick, 2015)'
_computing_structure_solution 'ShelXS (Sheldrick, 2008)'
_diffrn_ambient_environment N~2~
_diffrn_ambient_temperature 99.97(11)
_diffrn_detector 'CCD plate'
_diffrn_detector_area_resol_mean 10.3587
_diffrn_detector_type Atlas
_diffrn_measured_fraction_theta_full 0.990
_diffrn_measured_fraction_theta_max 0.990
_diffrn_measurement_details
;
#__ type_ start__ end____ width___ exp.time_
  1 omega   33.00   90.00   1.0000   12.0000
omega____ theta____ kappa____ phi______ frames
    -      110.5703  -30.0000  120.0000 57

#__ type_ start__ end____ width___ exp.time_
  2 omega -117.00  -15.00   1.0000    4.0000
omega____ theta____ kappa____ phi______ frames
    -      -40.9453  -37.0000  -90.0000 102

#__ type_ start__ end____ width___ exp.time_
  3 omega  -96.00   -2.00   1.0000    4.0000
omega____ theta____ kappa____ phi______ frames
    -      -40.9453  125.0000 -120.0000 94

#__ type_ start__ end____ width___ exp.time_
  4 omega   33.00   90.00   1.0000   12.0000
omega____ theta____ kappa____ phi______ frames
    -      110.5703  -30.0000   90.0000 57

#__ type_ start__ end____ width___ exp.time_
  5 omega   33.00   90.00   1.0000   12.0000
omega____ theta____ kappa____ phi______ frames
    -      110.5703  -30.0000 -120.0000 57

#__ type_ start__ end____ width___ exp.time_
  6 omega   33.00   90.00   1.0000   12.0000
omega____ theta____ kappa____ phi______ frames
    -      110.5703  -30.0000 -180.0000 57

#__ type_ start__ end____ width___ exp.time_
  7 omega   26.00  108.00   1.0000   12.0000
omega____ theta____ kappa____ phi______ frames
    -      110.5703  -94.0000   60.0000 82

#__ type_ start__ end____ width___ exp.time_
  8 omega   26.00  108.00   1.0000   12.0000
omega____ theta____ kappa____ phi______ frames
    -      110.5703  -94.0000  120.0000 82

#__ type_ start__ end____ width___ exp.time_
  9 omega   80.00  105.00   1.0000   12.0000
omega____ theta____ kappa____ phi______ frames
    -      110.5703   30.0000 -120.0000 25

#__ type_ start__ end____ width___ exp.time_
 10 omega -115.00  -11.00   1.0000    4.0000
omega____ theta____ kappa____ phi______ frames
    -      -40.9453  -57.0000   30.0000 104

#__ type_ start__ end____ width___ exp.time_
 11 omega -115.00  -11.00   1.0000    4.0000
omega____ theta____ kappa____ phi______ frames
    -      -40.9453  -57.0000  150.0000 104
;
_diffrn_measurement_device 'kappa diffractometer'
_diffrn_measurement_device_type 'SuperNova, Dual, Cu at zero, Atlas'
_diffrn_measurement_method '\w scans'
_diffrn_orient_matrix_UB_11 -0.0203036000
_diffrn_orient_matrix_UB_12 0.0613188000
_diffrn_orient_matrix_UB_13 0.0058932000
_diffrn_orient_matrix_UB_21 -0.0556314000
_diffrn_orient_matrix_UB_22 -0.0226945000
_diffrn_orient_matrix_UB_23 0.0068623000
_diffrn_orient_matrix_UB_31 0.0060895000
_diffrn_orient_matrix_UB_32 -0.0025498000
_diffrn_orient_matrix_UB_33 0.0815361000
_diffrn_radiation_monochromator mirror
_diffrn_radiation_probe x-ray
_diffrn_radiation_type CuK\a
_diffrn_radiation_wavelength 1.54184
_diffrn_reflns_av_R_equivalents 0.0360
_diffrn_reflns_av_unetI/netI 0.0278
_diffrn_reflns_limit_h_max 31
_diffrn_reflns_limit_h_min -30
_diffrn_reflns_limit_k_max 27
_diffrn_reflns_limit_k_min -29
_diffrn_reflns_limit_l_max 22
_diffrn_reflns_limit_l_min -15
_diffrn_reflns_number 53269
_diffrn_reflns_theta_full 66.500
_diffrn_reflns_theta_max 66.999
_diffrn_reflns_theta_min 4.555
_diffrn_source 'sealed X-ray tube'
_diffrn_source_current 0.80
_diffrn_source_power 0.040
_diffrn_source_target Cu
_diffrn_source_type 'SuperNova (Cu) X-ray Source'
_diffrn_source_voltage 50
_exptl_absorpt_coefficient_mu 9.846
_exptl_absorpt_correction_T_max 1.00000
_exptl_absorpt_correction_T_min 0.73202
_exptl_absorpt_correction_type multi-scan
_exptl_absorpt_process_details
;
CrysAlisPro, Agilent Technologies,
Version 1.171.37.35 (release 13-08-2014 CrysAlis171 .NET)
(compiled Aug 13 2014,18:06:01)
Empirical absorption correction using spherical harmonics,
 implemented in SCALE3 ABSPACK scaling algorithm.
;
_exptl_crystal_colour red
_exptl_crystal_colour_primary red
_exptl_crystal_density_diffrn 1.424
_exptl_crystal_description needle
_exptl_crystal_F_000 4873
_exptl_crystal_size_max 0.2
_exptl_crystal_size_mid 0.04
_exptl_crystal_size_min 0.03
_refine_diff_density_max 0.793
_refine_diff_density_min -0.895
_refine_diff_density_rms 0.091
_refine_ls_extinction_method none
_refine_ls_goodness_of_fit_ref 1.002
_refine_ls_hydrogen_treatment constr
_refine_ls_matrix_type full
_refine_ls_number_parameters 601
_refine_ls_number_reflns 10109
_refine_ls_number_restraints 8
_refine_ls_restrained_S_all 1.004
_refine_ls_R_factor_all 0.0417
_refine_ls_R_factor_gt 0.0343
_refine_ls_shift/su_max 0.001
_refine_ls_shift/su_mean 0.000
_refine_ls_structure_factor_coef Fsqd
_refine_ls_weighting_details 'w=1/[\s^2^(Fo^2^)+(0.0780P)^2^+8.7140P] where P=(Fo^2^+2Fc^2^)/3'
_refine_ls_weighting_scheme calc
_refine_ls_wR_factor_gt 0.1063
_refine_ls_wR_factor_ref 0.1124
_reflns_Friedel_coverage 0.000
_reflns_number_gt 8721
_reflns_number_total 10109
_reflns_threshold_expression 'I > 2\s(I)'
_cod_data_source_file om6b00568_si_003.cif
_cod_data_source_block 2
_cod_original_formula_sum 'C59.75 H54.30 Cl0.30 I O0.40 P4 Re'
_cod_database_code 4088933
_chemical_oxdiff_formula 'Re1 I1 P4 ph9 C4 Cl2'
_shelx_space_group_comment
;
The symmetry employed for this shelxl refinement is uniquely defined
by the following loop, which should always be used as a source of
symmetry information in preference to the above space-group names.
They are only intended as comments.
;
_reflns_odcompleteness_completeness 99.69
_reflns_odcompleteness_iscentric 1
_reflns_odcompleteness_theta 68.13
_olex2_refinement_description
;
1. Fixed Uiso
 At 1.2 times of:
  All C(H) groups, All C(H,H) groups
2. Restrained distances
 C21S-C22S = C25S-C24S
 1.52 with sigma of 0.02
 C21S-O23S
 2.45 with sigma of 0.04
 Cl2-C1S \\sim Cl1-C1S
 with sigma of 0.02
 P3-C61 \\sim P3-C61A
 with sigma of 0.02
 P2-C31A \\sim P2-C31
 with sigma of 0.02
 O23A-C15S \\sim O23A-C21S
 with sigma of 0.02
 C22S-C21S \\sim C25S-C24S
 with sigma of 0.02
3. Others
 Fixed Sof: C21(0.5) C21A(0.5) C22(0.5) H22(0.5) C22A(0.5) H22A(0.5) C23(0.5)
 H23(0.5) C23A(0.5) H23A(0.5) C24(0.5) H24(0.5) C24A(0.5) H24A(0.5) C25(0.5)
 H25(0.5) C25A(0.5) H25A(0.5) C26(0.5) H26(0.5) C26A(0.5) H26A(0.5) C31A(0.6)
 C31(0.4) C32A(0.6) H32A(0.6) C32(0.4) H32(0.4) C33A(0.6) H33A(0.6) C33(0.4)
 H33(0.4) C34A(0.6) H34A(0.6) C34(0.4) H34(0.4) C35A(0.6) H35A(0.6) C35(0.4)
 H35(0.4) C36A(0.6) H36A(0.6) C36(0.4) H36(0.4) C41A(0.5) C41(0.5) C42A(0.5)
 H42A(0.5) C42(0.5) H42(0.5) C43A(0.5) H43A(0.5) C43(0.5) H43(0.5) C44A(0.5)
 H44A(0.5) C44(0.5) H44(0.5) C45A(0.5) H45A(0.5) C45(0.5) H45(0.5) C46A(0.5)
 H46A(0.5) C46(0.5) H46(0.5) C61(0.5) C61A(0.5) C62(0.5) H62(0.5) C62A(0.5)
 H62A(0.5) C63(0.5) H63(0.5) C63A(0.5) H63A(0.5) C64(0.5) H64(0.5) C64A(0.5)
 H64A(0.5) C65(0.5) H65(0.5) C65A(0.5) H65A(0.5) C66(0.5) H66(0.5) C66A(0.5)
 H66A(0.5) C81(0.45) C81A(0.55) C82(0.45) H82(0.45) C82A(0.55) H82A(0.55)
 C83(0.45) H83(0.45) C83A(0.55) H83A(0.55) C84(0.45) H84(0.45) C84A(0.55)
 H84A(0.55) C85(0.45) H85(0.45) C85A(0.55) H85A(0.55) C86(0.45) H86(0.45)
 C86A(0.55) H86A(0.55) C1S(0.15) Cl1(0.15) Cl2(0.15) C11S(0.25) C12S(0.25)
 O13S(0.25) C14S(0.25) C15S(0.25) C21S(0.15) C22S(0.15) O23S(0.075) O23A(0.075)
 C24S(0.1) C25S(0.2)
4.a Secondary CH2 refined with riding coordinates:
 C10(H10A,H10B), C20(H20A,H20B)
4.b Aromatic/amide H refined with riding coordinates:
 C2(H2), C4(H4), C5(H5), C6(H6), C7(H7), C8(H8), C12(H12), C13(H13), C14(H14),
 C15(H15), C16(H16), C22(H22), C22A(H22A), C23(H23), C23A(H23A), C24(H24),
 C24A(H24A), C25(H25), C25A(H25A), C26(H26), C26A(H26A), C32A(H32A), C32(H32),
 C33A(H33A), C33(H33), C34A(H34A), C34(H34), C35A(H35A), C35(H35), C36A(H36A),
 C36(H36), C42A(H42A), C42(H42), C43A(H43A), C43(H43), C44A(H44A), C44(H44),
 C45A(H45A), C45(H45), C46A(H46A), C46(H46), C52(H52), C53(H53), C54(H54),
 C55(H55), C56(H56), C62(H62), C62A(H62A), C63(H63), C63A(H63A), C64(H64),
 C64A(H64A), C65(H65), C65A(H65A), C66(H66), C66A(H66A), C72(H72), C73(H73),
 C74(H74), C75(H75), C76(H76), C82(H82), C82A(H82A), C83(H83), C83A(H83A),
 C84(H84), C84A(H84A), C85(H85), C85A(H85A), C86(H86), C86A(H86A)
;
_shelx_shelxl_version_number 2014/7
_olex2_submission_special_instructions 'No special instructions were received'

loop_
_space_group_symop_operation_xyz
'x, y, z'
'-x+1/2, -y+1/2, z'
'x+1/2, -y, -z+1/2'
'-x, y+1/2, -z+1/2'
'-x, -y, -z'
'x-1/2, y-1/2, -z'
'-x-1/2, y, z-1/2'
'x, -y-1/2, z-1/2'

loop_
_atom_site_label
_atom_site_type_symbol
_atom_site_fract_x
_atom_site_fract_y
_atom_site_fract_z
_atom_site_U_iso_or_equiv
_atom_site_adp_type
_atom_site_occupancy
_atom_site_site_symmetry_order
_atom_site_calc_flag
_atom_site_refinement_flags_posn
_atom_site_refinement_flags_adp
_atom_site_refinement_flags_occupancy
_atom_site_disorder_assembly
_atom_site_disorder_group
Re1 Re 0.43407(2) 0.41737(2) 0.24796(2) 0.02116(8) Uani 1 1 d . . . . .
I1 I 0.37600(2) 0.32426(2) 0.19114(2) 0.03201(9) Uani 1 1 d . . . . .
P1 P 0.44415(4) 0.38213(4) 0.36703(5) 0.0225(2) Uani 1 1 d . . . . .
P2 P 0.36377(4) 0.44707(4) 0.32051(7) 0.0312(2) Uani 1 1 d D . . . .
P3 P 0.42202(5) 0.45411(5) 0.12950(6) 0.0356(3) Uani 1 1 d D . . . .
P4 P 0.49949(4) 0.38186(4) 0.16781(5) 0.0254(2) Uani 1 1 d . . . . .
C1 C 0.46756(16) 0.48351(18) 0.2768(2) 0.0240(8) Uani 1 1 d . . . . .
C2 C 0.48566(15) 0.53350(18) 0.2918(2) 0.0246(8) Uani 1 1 d . . . . .
H2 H 0.4617 0.5629 0.2812 0.030 Uiso 1 1 calc R . . . .
C3 C 0.53437(17) 0.55549(17) 0.3214(2) 0.0293(9) Uani 1 1 d . . . . .
C4 C 0.5512(2) 0.6113(2) 0.3075(3) 0.0388(11) Uani 1 1 d . . . . .
H4 H 0.5310 0.6351 0.2775 0.047 Uiso 1 1 calc R . . . .
C5 C 0.5963(2) 0.6321(2) 0.3365(3) 0.0495(14) Uani 1 1 d . . . . .
H5 H 0.6066 0.6700 0.3264 0.059 Uiso 1 1 calc R . . . .
C6 C 0.62666(19) 0.5986(2) 0.3801(3) 0.0473(14) Uani 1 1 d . . . . .
H6 H 0.6575 0.6133 0.4003 0.057 Uiso 1 1 calc R . . . .
C7 C 0.61135(18) 0.5435(2) 0.3936(3) 0.0395(11) Uani 1 1 d . . . . .
H7 H 0.6324 0.5198 0.4224 0.047 Uiso 1 1 calc R . . . .
C8 C 0.56581(18) 0.5226(2) 0.3659(2) 0.0335(10) Uani 1 1 d . . . . .
H8 H 0.5555 0.4849 0.3773 0.040 Uiso 1 1 calc R . . . .
C10 C 0.3963(2) 0.43143(19) 0.4059(2) 0.0335(10) Uani 1 1 d . . . . .
H10A H 0.4125 0.4654 0.4274 0.040 Uiso 1 1 calc R . . . .
H10B H 0.3732 0.4127 0.4407 0.040 Uiso 1 1 calc R . . . .
C11 C 0.50364(17) 0.39179(16) 0.4180(2) 0.0264(9) Uani 1 1 d . . . . .
C12 C 0.5041(2) 0.41828(17) 0.4852(2) 0.0334(10) Uani 1 1 d . . . . .
H12 H 0.4730 0.4329 0.5048 0.040 Uiso 1 1 calc R . . . .
C13 C 0.5494(2) 0.42297(19) 0.5223(3) 0.0400(12) Uani 1 1 d . . . . .
H13 H 0.5499 0.4420 0.5669 0.048 Uiso 1 1 calc R . . . .
C14 C 0.5942(2) 0.4005(2) 0.4954(3) 0.0476(14) Uani 1 1 d . . . . .
H14 H 0.6252 0.4034 0.5222 0.057 Uiso 1 1 calc R . . . .
C15 C 0.5951(2) 0.3732(2) 0.4290(3) 0.0450(12) Uani 1 1 d . . . . .
H15 H 0.6262 0.3576 0.4107 0.054 Uiso 1 1 calc R . . . .
C16 C 0.54900(19) 0.36953(19) 0.3905(2) 0.0348(10) Uani 1 1 d . . . . .
H16 H 0.5488 0.3516 0.3452 0.042 Uiso 1 1 calc R . . . .
C20 C 0.4683(2) 0.40668(19) 0.0850(2) 0.0417(12) Uani 1 1 d . . . . .
H20A H 0.4924 0.4273 0.0533 0.050 Uiso 1 1 calc R . . . .
H20B H 0.4511 0.3756 0.0585 0.050 Uiso 1 1 calc R . . . .
C21 C 0.4267(6) 0.3129(7) 0.4084(9) 0.033(5) Uiso 0.5 1 d . . . A 1
C21A C 0.4235(5) 0.3123(5) 0.3961(7) 0.018(4) Uiso 0.5 1 d . . . A 2
C22 C 0.4201(5) 0.3081(5) 0.4812(6) 0.033(3) Uiso 0.5 1 d . . . A 1
H22 H 0.4301 0.3391 0.5106 0.040 Uiso 0.5 1 calc R . . A 1
C22A C 0.4066(5) 0.3040(4) 0.4669(6) 0.031(3) Uiso 0.5 1 d . . . A 2
H22A H 0.4033 0.3356 0.4980 0.037 Uiso 0.5 1 calc R . . A 2
C23 C 0.3997(5) 0.2608(5) 0.5128(8) 0.043(3) Uiso 0.5 1 d . . . A 1
H23 H 0.3941 0.2597 0.5628 0.052 Uiso 0.5 1 calc R . . A 1
C23A C 0.3952(4) 0.2511(5) 0.4907(7) 0.036(3) Uiso 0.5 1 d . . . A 2
H23A H 0.3868 0.2451 0.5394 0.044 Uiso 0.5 1 calc R . . A 2
C24 C 0.3874(4) 0.2143(5) 0.4705(6) 0.033(2) Uiso 0.5 1 d . . . A 1
H24 H 0.3733 0.1811 0.4916 0.040 Uiso 0.5 1 calc R . . A 1
C24A C 0.3958(4) 0.2049(4) 0.4426(6) 0.0279(19) Uiso 0.5 1 d . . . A 2
H24A H 0.3846 0.1685 0.4578 0.033 Uiso 0.5 1 calc R . . A 2
C25 C 0.3955(4) 0.2162(4) 0.3979(6) 0.0309(19) Uiso 0.5 1 d . . . A 1
H25 H 0.3880 0.1841 0.3690 0.037 Uiso 0.5 1 calc R . . A 1
C25A C 0.4127(4) 0.2126(3) 0.3733(5) 0.0238(17) Uiso 0.5 1 d . . . A 2
H25A H 0.4138 0.1809 0.3420 0.029 Uiso 0.5 1 calc R . . A 2
C26 C 0.4151(4) 0.2661(4) 0.3673(5) 0.022(2) Uiso 0.5 1 d . . . A 1
H26 H 0.4203 0.2677 0.3173 0.026 Uiso 0.5 1 calc R . . A 1
C26A C 0.4280(4) 0.2651(4) 0.3486(6) 0.026(2) Uiso 0.5 1 d . . . A 2
H26A H 0.4412 0.2698 0.3017 0.032 Uiso 0.5 1 calc R . . A 2
C31A C 0.3008(3) 0.4123(3) 0.3110(4) 0.0237(15) Uiso 0.6 1 d D . . B 1
C31 C 0.3044(4) 0.4031(4) 0.3404(7) 0.026(2) Uiso 0.4 1 d D . . B 2
C32A C 0.2948(3) 0.3581(3) 0.3378(5) 0.0384(18) Uiso 0.6 1 d . . . B 1
H32A H 0.3222 0.3408 0.3637 0.046 Uiso 0.6 1 calc R . . B 1
C32 C 0.3015(4) 0.3566(5) 0.3819(6) 0.032(2) Uiso 0.4 1 d . . . B 2
H32 H 0.3302 0.3462 0.4106 0.038 Uiso 0.4 1 calc R . . B 2
C33A C 0.2488(4) 0.3287(4) 0.3272(5) 0.050(2) Uiso 0.6 1 d . . . B 1
H33A H 0.2441 0.2923 0.3480 0.059 Uiso 0.6 1 calc R . . B 1
C33 C 0.2570(5) 0.3237(6) 0.3834(7) 0.043(3) Uiso 0.4 1 d . . . B 2
H33 H 0.2542 0.2924 0.4150 0.052 Uiso 0.4 1 calc R . . B 2
C34A C 0.2112(4) 0.3517(4) 0.2874(5) 0.044(2) Uiso 0.6 1 d . . . B 1
H34A H 0.1810 0.3304 0.2773 0.053 Uiso 0.6 1 calc R . . B 1
C34 C 0.2161(6) 0.3377(6) 0.3369(8) 0.052(3) Uiso 0.4 1 d . . . B 2
H34 H 0.1864 0.3141 0.3349 0.062 Uiso 0.4 1 calc R . . B 2
C35A C 0.2159(3) 0.4056(4) 0.2614(5) 0.0380(18) Uiso 0.6 1 d . . . B 1
H35A H 0.1883 0.4224 0.2356 0.046 Uiso 0.6 1 calc R . . B 1
C35 C 0.2186(6) 0.3814(7) 0.2978(8) 0.045(3) Uiso 0.4 1 d . . . B 2
H35 H 0.1906 0.3903 0.2672 0.054 Uiso 0.4 1 calc R . . B 2
C36A C 0.2608(3) 0.4356(3) 0.2725(5) 0.0289(15) Uiso 0.6 1 d . . . B 1
H36A H 0.2642 0.4727 0.2535 0.035 Uiso 0.6 1 calc R . . B 1
C36 C 0.2611(5) 0.4160(6) 0.2990(7) 0.036(3) Uiso 0.4 1 d . . . B 2
H36 H 0.2611 0.4496 0.2709 0.043 Uiso 0.4 1 calc R . . B 2
C41A C 0.3437(4) 0.5242(5) 0.3172(6) 0.021(3) Uiso 0.5 1 d . . . B 1
C41 C 0.3387(4) 0.5168(4) 0.3343(6) 0.025(3) Uiso 0.5 1 d . . . B 2
C42A C 0.3124(4) 0.5428(4) 0.3733(6) 0.025(3) Uiso 0.5 1 d . . . B 1
H42A H 0.3023 0.5175 0.4102 0.030 Uiso 0.5 1 calc R . . B 1
C42 C 0.3057(5) 0.5347(5) 0.3895(7) 0.037(3) Uiso 0.5 1 d . . . B 2
H42 H 0.2963 0.5085 0.4258 0.044 Uiso 0.5 1 calc R . . B 2
C43A C 0.2961(4) 0.6002(4) 0.3738(6) 0.022(2) Uiso 0.5 1 d . . . B 1
H43A H 0.2758 0.6142 0.4121 0.026 Uiso 0.5 1 calc R . . B 1
C43 C 0.2867(5) 0.5889(5) 0.3921(7) 0.039(3) Uiso 0.5 1 d . . . B 2
H43 H 0.2636 0.5999 0.4289 0.047 Uiso 0.5 1 calc R . . B 2
C44A C 0.3098(4) 0.6354(4) 0.3192(6) 0.030(3) Uiso 0.5 1 d . . . B 1
H44A H 0.2985 0.6738 0.3190 0.036 Uiso 0.5 1 calc R . . B 1
C44 C 0.3017(5) 0.6276(6) 0.3407(8) 0.039(3) Uiso 0.5 1 d . . . B 2
H44 H 0.2887 0.6653 0.3432 0.047 Uiso 0.5 1 calc R . . B 2
C45A C 0.3404(4) 0.6150(4) 0.2638(6) 0.028(2) Uiso 0.5 1 d . . . B 1
H45A H 0.3499 0.6396 0.2259 0.034 Uiso 0.5 1 calc R . . B 1
C45 C 0.3332(5) 0.6140(5) 0.2880(8) 0.041(3) Uiso 0.5 1 d . . . B 2
H45 H 0.3426 0.6414 0.2533 0.049 Uiso 0.5 1 calc R . . B 2
C46A C 0.3568(4) 0.5602(5) 0.2631(7) 0.029(3) Uiso 0.5 1 d . . . B 1
H46A H 0.3775 0.5469 0.2249 0.034 Uiso 0.5 1 calc R . . B 1
C46 C 0.3530(5) 0.5576(6) 0.2842(8) 0.037(4) Uiso 0.5 1 d . . . B 2
H46 H 0.3763 0.5477 0.2470 0.045 Uiso 0.5 1 calc R . . B 2
C51 C 0.4428(2) 0.52666(19) 0.1109(2) 0.0365(11) Uani 1 1 d . . . . .
C52 C 0.4076(3) 0.5698(2) 0.0966(3) 0.0597(17) Uani 1 1 d . . . . .
H52 H 0.3722 0.5607 0.0899 0.072 Uiso 1 1 calc R . . . .
C53 C 0.4235(3) 0.6256(2) 0.0921(3) 0.0613(18) Uani 1 1 d . . . . .
H53 H 0.3987 0.6546 0.0842 0.074 Uiso 1 1 calc R . . . .
C54 C 0.4743(3) 0.6399(2) 0.0988(3) 0.0487(14) Uani 1 1 d . . . . .
H54 H 0.4848 0.6784 0.0952 0.058 Uiso 1 1 calc R . . . .
C55 C 0.5103(2) 0.5976(2) 0.1108(3) 0.0489(14) Uani 1 1 d . . . . .
H55 H 0.5459 0.6069 0.1148 0.059 Uiso 1 1 calc R . . . .
C56 C 0.4943(2) 0.5412(2) 0.1172(3) 0.0453(13) Uani 1 1 d . . . . .
H56 H 0.5191 0.5124 0.1261 0.054 Uiso 1 1 calc R . . . .
C61 C 0.3694(4) 0.4492(4) 0.0685(5) 0.0266(19) Uiso 0.5 1 d D . . C 1
C61A C 0.3535(4) 0.4502(4) 0.0910(6) 0.032(2) Uiso 0.5 1 d D . . C 2
C62 C 0.3220(5) 0.4442(4) 0.1008(6) 0.039(2) Uiso 0.5 1 d . . . C 1
H62 H 0.3198 0.4446 0.1513 0.047 Uiso 0.5 1 calc R . . C 1
C62A C 0.3092(5) 0.4582(5) 0.1297(7) 0.053(3) Uiso 0.5 1 d . . . C 2
H62A H 0.3120 0.4682 0.1786 0.063 Uiso 0.5 1 calc R . . C 2
C63 C 0.2753(6) 0.4385(6) 0.0588(9) 0.065(3) Uiso 0.5 1 d . . . C 1
H63 H 0.2419 0.4377 0.0799 0.078 Uiso 0.5 1 calc R . . C 1
C63A C 0.2601(6) 0.4521(6) 0.0995(8) 0.067(4) Uiso 0.5 1 d . . . C 2
H63A H 0.2302 0.4567 0.1283 0.081 Uiso 0.5 1 calc R . . C 2
C64 C 0.2818(5) 0.4348(4) -0.0063(6) 0.037(2) Uiso 0.5 1 d . . . C 1
H64 H 0.2518 0.4280 -0.0341 0.044 Uiso 0.5 1 calc R . . C 1
C64A C 0.2550(6) 0.4392(6) 0.0271(9) 0.066(3) Uiso 0.5 1 d . . . C 2
H64A H 0.2214 0.4329 0.0082 0.080 Uiso 0.5 1 calc R . . C 2
C65 C 0.3314(5) 0.4397(5) -0.0461(7) 0.047(2) Uiso 0.5 1 d . . . C 1
H65 H 0.3334 0.4381 -0.0966 0.057 Uiso 0.5 1 calc R . . C 1
C65A C 0.3015(6) 0.4350(4) -0.0224(7) 0.040(3) Uiso 0.5 1 d . . . C 2
H65A H 0.2993 0.4297 -0.0724 0.048 Uiso 0.5 1 calc R . . C 2
C66 C 0.3735(4) 0.4466(4) -0.0040(5) 0.0337(19) Uiso 0.5 1 d . . . C 1
H66 H 0.4067 0.4497 -0.0254 0.040 Uiso 0.5 1 calc R . . C 1
C66A C 0.3486(4) 0.4399(4) 0.0162(6) 0.039(2) Uiso 0.5 1 d . . . C 2
H66A H 0.3797 0.4360 -0.0102 0.047 Uiso 0.5 1 calc R . . C 2
C71 C 0.51602(16) 0.30719(18) 0.1546(2) 0.0269(9) Uani 1 1 d . . . . .
C72 C 0.5192(2) 0.28188(19) 0.0884(2) 0.0365(10) Uani 1 1 d . . . . .
H72 H 0.5096 0.3027 0.0472 0.044 Uiso 1 1 calc R . . . .
C73 C 0.5365(2) 0.2261(2) 0.0814(3) 0.0406(11) Uani 1 1 d . . . . .
H73 H 0.5383 0.2091 0.0356 0.049 Uiso 1 1 calc R . . . .
C74 C 0.55110(19) 0.19574(19) 0.1406(3) 0.0347(10) Uani 1 1 d . . . . .
H74 H 0.5639 0.1581 0.1357 0.042 Uiso 1 1 calc R . . . .
C75 C 0.5471(2) 0.2200(2) 0.2068(3) 0.0470(13) Uani 1 1 d . . . . .
H75 H 0.5570 0.1991 0.2478 0.056 Uiso 1 1 calc R . . . .
C76 C 0.5286(2) 0.2749(2) 0.2140(3) 0.0430(12) Uani 1 1 d . . . . .
H76 H 0.5244 0.2906 0.2603 0.052 Uiso 1 1 calc R . . . .
C81 C 0.5581(5) 0.4146(4) 0.1583(6) 0.020(3) Uiso 0.45 1 d . . . D 1
C81A C 0.5698(4) 0.4107(4) 0.1687(6) 0.028(3) Uiso 0.55 1 d . . . D 2
C82 C 0.5855(5) 0.4145(5) 0.0942(6) 0.032(2) Uiso 0.45 1 d . . . D 1
H82 H 0.5706 0.3973 0.0534 0.038 Uiso 0.45 1 calc R . . D 1
C82A C 0.6013(4) 0.4021(4) 0.1092(5) 0.0295(18) Uiso 0.55 1 d . . . D 2
H82A H 0.5886 0.3826 0.0686 0.035 Uiso 0.55 1 calc R . . D 2
C83 C 0.6346(4) 0.4395(5) 0.0890(6) 0.035(2) Uiso 0.45 1 d . . . D 1
H83 H 0.6542 0.4354 0.0464 0.042 Uiso 0.45 1 calc R . . D 1
C83A C 0.6518(4) 0.4227(4) 0.1107(6) 0.041(2) Uiso 0.55 1 d . . . D 2
H83A H 0.6739 0.4170 0.0709 0.049 Uiso 0.55 1 calc R . . D 2
C84 C 0.6546(5) 0.4700(6) 0.1451(7) 0.049(3) Uiso 0.45 1 d . . . D 1
H84 H 0.6874 0.4878 0.1411 0.058 Uiso 0.45 1 calc R . . D 1
C84A C 0.6692(4) 0.4507(4) 0.1686(5) 0.0356(18) Uiso 0.55 1 d . . . D 2
H84A H 0.7034 0.4654 0.1690 0.043 Uiso 0.55 1 calc R . . D 2
C85 C 0.6267(5) 0.4744(5) 0.2066(7) 0.038(3) Uiso 0.45 1 d . . . D 1
H85 H 0.6400 0.4962 0.2450 0.046 Uiso 0.45 1 calc R . . D 1
C85A C 0.6377(3) 0.4580(4) 0.2272(5) 0.0316(18) Uiso 0.55 1 d . . . D 2
H85A H 0.6505 0.4775 0.2679 0.038 Uiso 0.55 1 calc R . . D 2
C86 C 0.5799(5) 0.4480(5) 0.2140(7) 0.027(3) Uiso 0.45 1 d . . . D 1
H86 H 0.5615 0.4521 0.2574 0.032 Uiso 0.45 1 calc R . . D 1
C86A C 0.5869(4) 0.4370(4) 0.2275(5) 0.026(2) Uiso 0.55 1 d . . . D 2
H86A H 0.5653 0.4413 0.2681 0.031 Uiso 0.55 1 calc R . . D 2
C1S C 0.2573(18) 0.2318(14) 0.122(2) 0.065(12) Uiso 0.15 1 d D . . . .
Cl1 Cl 0.2670(5) 0.2013(5) 0.0361(7) 0.076(3) Uiso 0.15 1 d D . . . .
Cl2 Cl 0.2225(4) 0.2961(5) 0.1115(6) 0.066(3) Uiso 0.15 1 d D . . . .
C11S C 0.2537(10) 0.5995(11) 0.0838(14) 0.056(6) Uiso 0.25 1 d . . . E 1
C12S C 0.2260(8) 0.6022(9) 0.1473(11) 0.043(5) Uiso 0.25 1 d . . . E 1
O13S O 0.2135(5) 0.6587(6) 0.1614(7) 0.037(3) Uiso 0.25 1 d . . . E 1
C14S C 0.1869(11) 0.6653(12) 0.2262(16) 0.064(7) Uiso 0.25 1 d . . . E 1
C15S C 0.1748(13) 0.7231(15) 0.2432(16) 0.075(8) Uiso 0.25 1 d D . . E 1
C21S C 0.1806(17) 0.717(3) 0.386(3) 0.13(3) Uiso 0.15 1 d D . . E 1
C22S C 0.2362(13) 0.7363(16) 0.393(2) 0.051(9) Uiso 0.15 1 d D . . E 1
O23S O 0.2500 0.7500 0.465(2) 0.076(13) Uiso 0.15 2 d DS T P E 1
O23A O 0.1683(16) 0.7051(17) 0.3139(15) 0.031(9) Uiso 0.075 1 d D . . . .
C24S C 0.298(3) 0.7745(15) 0.513(3) 0.058(15) Uiso 0.1 1 d D . . E 1
C25S C 0.2880(11) 0.8349(11) 0.5373(16) 0.049(6) Uiso 0.2 1 d D . . E 1

loop_
_atom_site_aniso_label
_atom_site_aniso_U_11
_atom_site_aniso_U_22
_atom_site_aniso_U_33
_atom_site_aniso_U_23
_atom_site_aniso_U_13
_atom_site_aniso_U_12
Re1 0.02466(13) 0.01923(12) 0.01958(12) -0.00354(6) -0.00373(6) -0.00139(6)
I1 0.03788(17) 0.02540(15) 0.03275(16) -0.00731(10) -0.01316(12) -0.00255(10)
P1 0.0297(5) 0.0187(4) 0.0190(5) -0.0028(4) 0.0041(4) -0.0041(4)
P2 0.0229(5) 0.0220(5) 0.0486(7) -0.0113(5) 0.0014(5) -0.0025(4)
P3 0.0566(7) 0.0242(5) 0.0261(6) -0.0009(4) -0.0168(5) 0.0037(5)
P4 0.0374(6) 0.0225(5) 0.0164(5) -0.0030(4) 0.0020(4) -0.0018(4)
C1 0.025(2) 0.035(2) 0.0125(17) 0.0010(16) 0.0006(15) 0.0048(16)
C2 0.0215(19) 0.031(2) 0.0212(19) -0.0149(16) 0.0003(15) -0.0011(16)
C3 0.034(2) 0.026(2) 0.028(2) -0.0100(17) 0.0121(18) -0.0054(17)
C4 0.037(3) 0.026(2) 0.054(3) -0.011(2) 0.015(2) -0.0070(19)
C5 0.036(3) 0.031(2) 0.082(4) -0.017(3) 0.017(3) -0.011(2)
C6 0.026(2) 0.046(3) 0.070(4) -0.026(3) 0.013(2) -0.012(2)
C7 0.031(2) 0.043(3) 0.044(3) -0.021(2) 0.008(2) -0.004(2)
C8 0.038(3) 0.033(2) 0.029(2) -0.0089(19) 0.0046(18) -0.0108(18)
C10 0.050(3) 0.026(2) 0.024(2) 0.0006(17) 0.015(2) 0.003(2)
C11 0.039(2) 0.0200(19) 0.021(2) 0.0006(15) -0.0041(17) -0.0042(16)
C12 0.058(3) 0.023(2) 0.019(2) 0.0019(16) -0.003(2) -0.0052(19)
C13 0.067(4) 0.028(2) 0.025(2) 0.0019(18) -0.014(2) -0.009(2)
C14 0.064(4) 0.042(3) 0.036(3) 0.013(2) -0.028(3) -0.020(3)
C15 0.043(3) 0.046(3) 0.047(3) -0.002(2) -0.014(2) -0.005(2)
C16 0.041(3) 0.035(2) 0.028(2) -0.0005(18) -0.010(2) -0.005(2)
C20 0.082(4) 0.028(2) 0.015(2) -0.0017(17) -0.005(2) 0.006(2)
C51 0.061(3) 0.027(2) 0.021(2) -0.0045(17) -0.005(2) 0.004(2)
C52 0.082(5) 0.034(3) 0.063(4) 0.001(3) -0.037(3) 0.003(3)
C53 0.098(5) 0.029(3) 0.057(4) 0.003(2) -0.039(4) 0.004(3)
C54 0.093(5) 0.027(2) 0.026(2) 0.0017(19) 0.011(3) -0.002(3)
C55 0.067(4) 0.033(2) 0.047(3) 0.003(2) 0.028(3) 0.000(2)
C56 0.065(3) 0.031(2) 0.040(3) 0.006(2) 0.030(3) 0.004(2)
C71 0.029(2) 0.027(2) 0.024(2) -0.0066(17) 0.0024(17) -0.0031(16)
C72 0.054(3) 0.030(2) 0.025(2) -0.0049(18) -0.005(2) 0.005(2)
C73 0.058(3) 0.037(2) 0.027(2) -0.013(2) 0.000(2) 0.003(2)
C74 0.043(3) 0.026(2) 0.035(2) -0.0003(18) 0.003(2) -0.0004(19)
C75 0.077(4) 0.034(3) 0.030(3) 0.001(2) -0.006(3) 0.007(3)
C76 0.074(4) 0.032(2) 0.023(2) -0.0076(19) -0.003(2) 0.004(2)

loop_
_atom_type_symbol
_atom_type_description
_atom_type_scat_dispersion_real
_atom_type_scat_dispersion_imag
_atom_type_scat_source
C C 0.0181 0.0091 'International Tables Vol C Tables 4.2.6.8 and 6.1.1.4'
H H 0.0000 0.0000 'International Tables Vol C Tables 4.2.6.8 and 6.1.1.4'
Cl Cl 0.3639 0.7018 'International Tables Vol C Tables 4.2.6.8 and 6.1.1.4'
I I -0.3257 6.8362 'International Tables Vol C Tables 4.2.6.8 and 6.1.1.4'
O O 0.0492 0.0322 'International Tables Vol C Tables 4.2.6.8 and 6.1.1.4'
P P 0.2955 0.4335 'International Tables Vol C Tables 4.2.6.8 and 6.1.1.4'
Re Re -5.2083 5.8923 'International Tables Vol C Tables 4.2.6.8 and 6.1.1.4'

loop_
_geom_angle_atom_site_label_1
_geom_angle_atom_site_label_2
_geom_angle_atom_site_label_3
_geom_angle
_geom_angle_site_symmetry_1
_geom_angle_site_symmetry_3
P1 Re1 I1 98.00(2) . .
P1 Re1 P3 178.51(4) . .
P1 Re1 P4 112.63(4) . .
P2 Re1 I1 92.13(3) . .
P2 Re1 P1 69.58(4) . .
P2 Re1 P3 108.93(5) . .
P2 Re1 P4 174.45(4) . .
P3 Re1 I1 82.13(3) . .
P3 Re1 P4 68.86(4) . .
P4 Re1 I1 82.56(3) . .
C1 Re1 I1 172.93(12) . .
C1 Re1 P1 88.16(12) . .
C1 Re1 P2 86.76(12) . .
C1 Re1 P3 91.62(12) . .
C1 Re1 P4 98.31(12) . .
C10 P1 Re1 94.45(14) . .
C10 P1 C21 102.9(5) . .
C11 P1 Re1 122.46(14) . .
C11 P1 C10 106.2(2) . .
C11 P1 C21 95.4(5) . .
C21 P1 Re1 131.7(5) . .
C21A P1 Re1 124.2(4) . .
C21A P1 C10 104.7(4) . .
C21A P1 C11 101.8(4) . .
C10 P2 Re1 95.12(15) . .
C10 P2 C31 95.2(4) . .
C10 P2 C41A 110.2(3) . .
C31A P2 Re1 119.5(2) . .
C31A P2 C10 113.6(3) . .
C31A P2 C41A 100.5(4) . .
C31 P2 Re1 125.0(3) . .
C41A P2 Re1 118.3(4) . .
C41 P2 Re1 129.1(4) . .
C41 P2 C10 102.9(4) . .
C41 P2 C31 100.4(5) . .
C20 P3 Re1 96.72(15) . .
C20 P3 C61A 113.7(4) . .
C51 P3 Re1 118.37(15) . .
C51 P3 C20 106.8(2) . .
C51 P3 C61A 104.3(3) . .
C61 P3 Re1 132.0(3) . .
C61 P3 C20 99.5(4) . .
C61 P3 C51 99.4(3) . .
C61A P3 Re1 116.8(4) . .
C20 P4 Re1 96.22(18) . .
C20 P4 C81A 107.8(4) . .
C71 P4 Re1 125.62(14) . .
C71 P4 C20 107.0(2) . .
C71 P4 C81A 96.8(3) . .
C81 P4 Re1 122.1(4) . .
C81 P4 C20 99.1(5) . .
C81 P4 C71 102.2(4) . .
C81A P4 Re1 122.0(3) . .
C2 C1 Re1 171.6(3) . .
C1 C2 C3 135.3(4) . .
C4 C3 C2 121.5(4) . .
C8 C3 C2 121.8(4) . .
C8 C3 C4 116.6(4) . .
C5 C4 C3 121.3(5) . .
C4 C5 C6 120.9(5) . .
C7 C6 C5 118.8(5) . .
C8 C7 C6 120.8(5) . .
C7 C8 C3 121.5(5) . .
P1 C10 P2 95.1(2) . .
C12 C11 P1 122.2(4) . .
C16 C11 P1 118.1(3) . .
C16 C11 C12 119.6(4) . .
C13 C12 C11 120.0(5) . .
C12 C13 C14 120.4(5) . .
C13 C14 C15 121.3(5) . .
C16 C15 C14 118.3(5) . .
C11 C16 C15 120.5(4) . .
P3 C20 P4 95.4(2) . .
C22 C21 P1 120.9(11) . .
C26 C21 P1 121.3(11) . .
C26 C21 C22 117.5(13) . .
C22A C21A P1 120.0(9) . .
C22A C21A C26A 120.2(11) . .
C26A C21A P1 119.5(9) . .
C23 C22 C21 122.8(13) . .
C23A C22A C21A 120.4(11) . .
C22 C23 C24 118.8(13) . .
C22A C23A C24A 119.5(11) . .
C25 C24 C23 120.3(11) . .
C25A C24A C23A 120.3(9) . .
C24 C25 C26 119.1(9) . .
C26A C25A C24A 121.6(9) . .
C21 C26 C25 121.3(11) . .
C25A C26A C21A 117.6(11) . .
C32A C31A P2 118.5(6) . .
C36A C31A P2 122.9(6) . .
C36A C31A C32A 118.3(7) . .
C32 C31 P2 127.3(9) . .
C32 C31 C36 117.0(10) . .
C36 C31 P2 115.0(10) . .
C31A C32A C33A 120.2(8) . .
C31 C32 C33 120.8(12) . .
C34A C33A C32A 120.0(9) . .
C32 C33 C34 118.6(12) . .
C33A C34A C35A 120.7(10) . .
C35 C34 C33 120.7(15) . .
C34A C35A C36A 119.9(9) . .
C34 C35 C36 121.1(15) . .
C35A C36A C31A 120.8(8) . .
C35 C36 C31 121.5(13) . .
C42A C41A P2 115.7(9) . .
C46A C41A P2 123.6(8) . .
C46A C41A C42A 120.7(10) . .
C42 C41 P2 127.0(10) . .
C46 C41 P2 116.1(9) . .
C46 C41 C42 116.9(11) . .
C41A C42A C43A 118.3(11) . .
C43 C42 C41 121.5(13) . .
C44A C43A C42A 119.9(9) . .
C42 C43 C44 119.3(13) . .
C43A C44A C45A 119.8(10) . .
C45 C44 C43 122.4(13) . .
C46A C45A C44A 120.8(11) . .
C44 C45 C46 119.1(13) . .
C45A C46A C41A 120.4(12) . .
C41 C46 C45 120.8(13) . .
C52 C51 P3 121.8(5) . .
C56 C51 P3 120.0(4) . .
C56 C51 C52 117.9(5) . .
C53 C52 C51 120.8(6) . .
C54 C53 C52 121.1(6) . .
C53 C54 C55 119.3(5) . .
C54 C55 C56 119.8(6) . .
C51 C56 C55 121.0(5) . .
C62 C61 P3 113.8(8) . .
C66 C61 P3 125.7(8) . .
C66 C61 C62 120.3(9) . .
C62A C61A P3 124.5(8) . .
C62A C61A C66A 118.0(10) . .
C66A C61A P3 117.4(9) . .
C61 C62 C63 120.9(11) . .
C61A C62A C63A 122.1(13) . .
C64 C63 C62 115.4(15) . .
C62A C63A C64A 120.2(15) . .
C63 C64 C65 127.5(13) . .
C63A C64A C65A 122.1(15) . .
C66 C65 C64 114.1(10) . .
C66A C65A C64A 111.2(11) . .
C65 C66 C61 121.6(10) . .
C65A C66A C61A 126.2(11) . .
C72 C71 P4 123.5(3) . .
C72 C71 C76 118.2(4) . .
C76 C71 P4 118.2(3) . .
C71 C72 C73 120.8(4) . .
C74 C73 C72 120.2(4) . .
C75 C74 C73 119.6(4) . .
C74 C75 C76 120.3(5) . .
C75 C76 C71 120.9(4) . .
C82 C81 P4 122.7(9) . .
C82 C81 C86 115.5(10) . .
C86 C81 P4 121.5(9) . .
C82A C81A P4 119.3(8) . .
C86A C81A P4 118.6(8) . .
C86A C81A C82A 122.1(10) . .
C81 C82 C83 121.4(11) . .
C83A C82A C81A 118.8(9) . .
C84 C83 C82 120.3(11) . .
C84A C83A C82A 119.9(9) . .
C85 C84 C83 119.2(12) . .
C83A C84A C85A 120.4(9) . .
C86 C85 C84 121.3(12) . .
C84A C85A C86A 120.7(9) . .
C85 C86 C81 121.8(11) . .
C81A C86A C85A 118.0(9) . .
C1S C1S Cl1 115.1(13) 2 .
C1S C1S Cl2 10(3) 2 .
Cl2 C1S C1S 160(7) 2 2
Cl2 C1S Cl1 108(2) . .
Cl2 C1S Cl1 53(2) 2 .
Cl2 C1S Cl2 159(4) 2 .
C1S Cl1 Cl1 64.9(12) . 2
Cl2 Cl1 C1S 28.5(13) 2 .
Cl2 Cl1 Cl1 91.6(7) 2 2
C1S Cl2 C1S 10(4) 2 .
C1S Cl2 Cl1 99(3) 2 2
Cl1 Cl2 C1S 93.0(15) 2 .
C12S C11S C25S 125(2) . 8_575
C11S C12S O13S 109.0(19) . .
C12S O13S C14S 112.5(17) . .
O13S C14S C15S 114(2) . .
O23A C15S C14S 87(3) . .
O23A C21S C22S 111(4) . .
C22S C22S C21S 155(7) 2_565 .
C22S C22S O23S 70.4(16) 2_565 .
O23S C22S C21S 113(3) . .
C22S O23S C22S 39(3) . 2_565
C22S O23S C24S 104(3) . 2_565
C22S O23S C24S 142(3) 2_565 2_565
C22S O23S C24S 142(3) . .
C22S O23S C24S 104(3) 2_565 .
C24S O23S C24S 114(5) 2_565 .
C15S O23A C21S 145(4) . .
C25S C24S O23S 111(4) . .
C24S C25S C11S 160(3) . 8_576

loop_
_geom_bond_atom_site_label_1
_geom_bond_atom_site_label_2
_geom_bond_distance
_geom_bond_site_symmetry_2
Re1 I1 2.8643(3) .
Re1 P1 2.3986(10) .
Re1 P2 2.3778(11) .
Re1 P3 2.4066(12) .
Re1 P4 2.4145(10) .
Re1 C1 1.863(4) .
P1 C10 1.847(4) .
P1 C11 1.827(4) .
P1 C21 1.862(16) .
P1 C21A 1.813(13) .
P2 C10 1.848(5) .
P2 C31A 1.831(7) .
P2 C31 1.891(10) .
P2 C41A 1.891(10) .
P2 C41 1.785(10) .
P3 C20 1.838(5) .
P3 C51 1.825(5) .
P3 C61 1.783(8) .
P3 C61A 1.916(10) .
P4 C20 1.847(5) .
P4 C71 1.827(4) .
P4 C81 1.711(12) .
P4 C81A 1.941(11) .
C1 C2 1.298(6) .
C2 C3 1.471(6) .
C3 C4 1.409(6) .
C3 C8 1.401(7) .
C4 C5 1.377(7) .
C5 C6 1.382(9) .
C6 C7 1.380(8) .
C7 C8 1.380(6) .
C11 C12 1.407(6) .
C11 C16 1.385(7) .
C12 C13 1.367(7) .
C13 C14 1.370(8) .
C14 C15 1.402(8) .
C15 C16 1.397(7) .
C21 C22 1.38(2) .
C21 C26 1.378(18) .
C21A C22A 1.413(17) .
C21A C26A 1.430(16) .
C22 C23 1.369(16) .
C22A C23A 1.356(15) .
C23 C24 1.389(16) .
C23A C24A 1.413(16) .
C24 C25 1.379(15) .
C24A C25A 1.384(14) .
C25 C26 1.402(13) .
C25A C26A 1.379(13) .
C31A C32A 1.381(11) .
C31A C36A 1.378(11) .
C31 C32 1.346(17) .
C31 C36 1.398(18) .
C32A C33A 1.392(13) .
C32 C33 1.387(17) .
C33A C34A 1.341(14) .
C33 C34 1.41(2) .
C34A C35A 1.366(13) .
C34 C35 1.27(2) .
C35A C36A 1.373(11) .
C35 C36 1.37(2) .
C41A C42A 1.400(15) .
C41A C46A 1.365(17) .
C41 C42 1.409(17) .
C41 C46 1.394(17) .
C42A C43A 1.416(14) .
C42 C43 1.369(16) .
C43A C44A 1.366(15) .
C43 C44 1.382(18) .
C44A C45A 1.393(16) .
C44 C45 1.322(19) .
C45A C46A 1.357(15) .
C45 C46 1.425(18) .
C51 C52 1.391(7) .
C51 C56 1.379(8) .
C52 C53 1.381(8) .
C53 C54 1.360(9) .
C54 C55 1.384(8) .
C55 C56 1.397(7) .
C61 C62 1.374(14) .
C61 C66 1.366(14) .
C61A C62A 1.370(18) .
C61A C66A 1.430(15) .
C62 C63 1.448(19) .
C62A C63A 1.399(19) .
C63 C64 1.24(2) .
C63A C64A 1.40(2) .
C64 C65 1.490(16) .
C64A C65A 1.524(18) .
C65 C66 1.355(15) .
C65A C66A 1.423(16) .
C71 C72 1.380(6) .
C71 C76 1.390(7) .
C72 C73 1.393(6) .
C73 C74 1.375(7) .
C74 C75 1.372(7) .
C75 C76 1.385(7) .
C81 C82 1.395(16) .
C81 C86 1.426(16) .
C81A C82A 1.397(13) .
C81A C86A 1.341(15) .
C82 C83 1.404(15) .
C82A C83A 1.394(13) .
C83 C84 1.375(17) .
C83A C84A 1.349(13) .
C84 C85 1.367(17) .
C84A C85A 1.381(13) .
C85 C86 1.366(16) .
C85A C86A 1.405(13) .
C1S C1S 0.94(5) 2
C1S Cl1 1.79(3) .
C1S Cl2 1.77(3) .
C1S Cl2 0.86(2) 2
Cl1 Cl1 2.46(3) 2
Cl1 Cl2 1.444(17) 2
Cl2 C1S 0.86(2) 2
Cl2 Cl1 1.444(17) 2
C11S C12S 1.39(3) .
C11S C25S 1.99(4) 8_575
C12S O13S 1.39(2) .
O13S C14S 1.41(3) .
C14S C15S 1.43(4) .
C15S O23A 1.40(3) .
C21S C22S 1.516(16) .
C21S O23A 1.41(4) .
C22S C22S 0.96(6) 2_565
C22S O23S 1.43(5) .
O23S C22S 1.43(5) 2_565
O23S C24S 1.64(7) .
O23S C24S 1.64(7) 2_565
C24S C25S 1.519(16) .
C25S C11S 1.99(4) 8_576
